data_7034444
loop_
_publ_author_name
'Shu, Yu-Bo'
'Tu, Na'
'Shi, Hua-Tian'
'Yin, Ye-Gao'
'Liu, Wei-Sheng'

_publ_section_title
;
 Photodimerization behaviour of 1D-3D Zn(ii) coordination polymers with
 tetrazolyl styrylpyridine.
;
_journal_issue 16
_journal_name_full 'Dalton transactions (Cambridge, England : 2003)'
_journal_page_first 7131
_journal_page_last 7134
_journal_paper_doi 10.1039/c5dt00614g
_journal_volume 44
_journal_year 2015
_chemical_formula_sum 'C28 H28 N13 O Zn2'
_chemical_formula_weight 693.36
_chemical_name_systematic
;
?
;
_space_group_IT_number 14
_symmetry_cell_setting monoclinic
_symmetry_space_group_name_Hall '-P 2ybc'
_symmetry_space_group_name_H-M 'P 1 21/c 1'
_atom_sites_solution_hydrogens geom
_atom_sites_solution_primary direct
_atom_sites_solution_secondary difmap
_audit_creation_method SHELXL-97
_audit_update_record
;
2011-08-28 deposited with the CCDC.
2015-03-05 downloaded from the CCDC.
;
_cell_angle_alpha 90.00
_cell_angle_beta 103.131(8)
_cell_angle_gamma 90.00
_cell_formula_units_Z 4
_cell_length_a 7.4598(5)
_cell_length_b 22.775(2)
_cell_length_c 16.5096(16)
_cell_measurement_temperature 295(2)
_cell_volume 2731.6(4)
_computing_structure_refinement 'SHELXL-97 (Sheldrick, 1997)'
_computing_structure_solution 'SHELXS-97 (Sheldrick, 1990)'
_diffrn_ambient_temperature 295(2)
_diffrn_measured_fraction_theta_full 0.972
_diffrn_measured_fraction_theta_max 0.972
_diffrn_radiation_monochromator graphite
_diffrn_radiation_source 'fine-focus sealed tube'
_diffrn_radiation_type MoK\a
_diffrn_radiation_wavelength 0.71073
_diffrn_reflns_av_R_equivalents 0.0416
_diffrn_reflns_av_sigmaI/netI 0.0773
_diffrn_reflns_limit_h_max 8
_diffrn_reflns_limit_h_min -7
_diffrn_reflns_limit_k_max 27
_diffrn_reflns_limit_k_min -19
_diffrn_reflns_limit_l_max 16
_diffrn_reflns_limit_l_min -19
_diffrn_reflns_number 8670
_diffrn_reflns_theta_full 25.00
_diffrn_reflns_theta_max 25.00
_diffrn_reflns_theta_min 2.94
_exptl_absorpt_coefficient_mu 1.808
_exptl_crystal_density_diffrn 1.686
_exptl_crystal_density_method 'not measured'
_exptl_crystal_F_000 1420
_exptl_crystal_size_max 0.25
_exptl_crystal_size_mid 0.20
_exptl_crystal_size_min 0.15
_refine_diff_density_max 0.399
_refine_diff_density_min -0.466
_refine_diff_density_rms 0.087
_refine_ls_extinction_method none
_refine_ls_goodness_of_fit_ref 1.061
_refine_ls_hydrogen_treatment mixed
_refine_ls_matrix_type full
_refine_ls_number_parameters 401
_refine_ls_number_reflns 4679
_refine_ls_number_restraints 0
_refine_ls_restrained_S_all 1.061
_refine_ls_R_factor_all 0.0826
_refine_ls_R_factor_gt 0.0485
_refine_ls_shift/su_max 0.000
_refine_ls_shift/su_mean 0.000
_refine_ls_structure_factor_coef Fsqd
_refine_ls_weighting_details 'calc w=1/[\s^2^(Fo^2^)+(0.0284P)^2^+0.0000P] where P=(Fo^2^+2Fc^2^)/3'
_refine_ls_weighting_scheme calc
_refine_ls_wR_factor_gt 0.0829
_refine_ls_wR_factor_ref 0.0978
_reflns_number_gt 3274
_reflns_number_total 4679
_reflns_threshold_expression >2sigma(I)
_cod_data_source_file c5dt00614g2.cif
_cod_data_source_block compound_2'
_cod_depositor_comments 'Adding full bibliography for 7034443--7034448.cif.'
_cod_original_sg_symbol_H-M P21/c
_cod_database_code 7034444

loop_
_symmetry_equiv_pos_as_xyz
'x, y, z'
'-x, y+1/2, -z+1/2'
'-x, -y, -z'
'x, -y-1/2, z-1/2'

loop_
_atom_site_label
_atom_site_type_symbol
_atom_site_fract_x
_atom_site_fract_y
_atom_site_fract_z
_atom_site_U_iso_or_equiv
_atom_site_adp_type
_atom_site_occupancy
_atom_site_symmetry_multiplicity
_atom_site_calc_flag
_atom_site_refinement_flags
Zn1 Zn 0.34647(6) 0.26002(2) 0.22692(3) 0.02619(16) Uani 1 1 d .
Zn2 Zn 0.67161(6) 0.24686(2) 0.41930(3) 0.02616(16) Uani 1 1 d .
O1 O 0.4462(4) 0.26969(15) 0.3426(2) 0.0308(8) Uani 1 1 d .
N6 N 0.1715(4) 0.32890(16) 0.1918(2) 0.0276(9) Uani 1 1 d .
N10 N 0.5243(4) 0.25752(15) 0.1500(2) 0.0284(9) Uani 1 1 d .
N7 N 0.6289(4) 0.24971(15) 0.0373(2) 0.0271(9) Uani 1 1 d .
N5 N -1.0742(4) -0.12906(17) 0.0993(2) 0.0372(10) Uani 1 1 d .
N3 N -1.0485(4) -0.22252(18) 0.0743(2) 0.0381(10) Uani 1 1 d .
N9 N 0.6110(4) 0.20464(16) 0.1508(2) 0.0348(9) Uani 1 1 d .
N4 N -1.1624(4) -0.18108(19) 0.0838(3) 0.0418(11) Uani 1 1 d .
N13 N 0.5422(8) 0.0932(3) 0.3299(4) 0.099(2) Uani 1 1 d .
N12 N 0.6350(6) 0.1311(2) 0.3597(3) 0.0509(12) Uani 1 1 d .
N8 N 0.6730(4) 0.19984(16) 0.0839(2) 0.0338(9) Uani 1 1 d .
N1 N 0.1887(4) 0.18696(16) 0.1977(2) 0.0315(9) Uani 1 1 d .
N11 N 0.7403(5) 0.16796(19) 0.3919(3) 0.0454(11) Uani 1 1 d .
N2 N -0.8787(4) -0.19792(16) 0.0823(2) 0.0306(9) Uani 1 1 d .
C19 C 0.2048(6) 0.3801(2) 0.2308(3) 0.0362(12) Uani 1 1 d .
H19 H 0.2784 0.3805 0.2844 0.043 Uiso 1 1 calc R
C28 C 0.5371(5) 0.28413(19) 0.0793(3) 0.0236(10) Uani 1 1 d .
C3 C -0.0562(5) 0.0917(2) 0.1571(3) 0.0333(12) Uani 1 1 d .
C4 C -0.0480(5) 0.1260(2) 0.2279(3) 0.0330(11) Uani 1 1 d .
H4 H -0.1247 0.1174 0.2635 0.040 Uiso 1 1 calc R
C26 C 0.3396(6) 0.3494(2) -0.0229(3) 0.0417(13) Uani 1 1 d .
H26 H 0.3155 0.3184 -0.0605 0.050 Uiso 1 1 calc R
C6 C -0.1893(6) 0.0437(2) 0.1323(3) 0.0364(12) Uani 1 1 d .
H6 H -0.1613 0.0143 0.0980 0.044 Uiso 1 1 calc R
C5 C 0.0709(5) 0.1718(2) 0.2451(3) 0.0362(12) Uani 1 1 d .
H5 H 0.0712 0.1941 0.2924 0.043 Uiso 1 1 calc R
C1 C 0.1868(6) 0.1529(2) 0.1310(3) 0.0385(12) Uani 1 1 d .
H1A H 0.2685 0.1617 0.0977 0.046 Uiso 1 1 calc R
C2 C 0.0705(5) 0.1057(2) 0.1094(3) 0.0371(12) Uani 1 1 d .
H2 H 0.0761 0.0832 0.0631 0.044 Uiso 1 1 calc R
C25 C 0.4635(5) 0.34233(19) 0.0519(3) 0.0258(10) Uani 1 1 d .
C24 C 0.5123(5) 0.3905(2) 0.1029(3) 0.0367(12) Uani 1 1 d .
H24 H 0.6047 0.3871 0.1511 0.044 Uiso 1 1 calc R
C9 C -0.4816(5) -0.05266(19) 0.0817(3) 0.0339(11) Uani 1 1 d .
H9 H -0.3890 -0.0538 0.0524 0.041 Uiso 1 1 calc R
C16 C -0.0190(6) 0.3804(2) 0.0772(3) 0.0393(12) Uani 1 1 d .
H16 H -0.1024 0.3783 0.0237 0.047 Uiso 1 1 d R
C11 C -0.7551(5) -0.09578(19) 0.1117(3) 0.0283(11) Uani 1 1 d .
C10 C -0.6126(5) -0.0963(2) 0.0692(3) 0.0338(11) Uani 1 1 d .
H10 H -0.6063 -0.1266 0.0321 0.041 Uiso 1 1 calc R
C20 C 0.0088(6) 0.4914(2) 0.0679(3) 0.0399(12) Uani 1 1 d .
H20 H 0.0150 0.5244 0.1064 0.048 Uiso 1 1 calc R
C22 C 0.2830(5) 0.44901(19) 0.0116(3) 0.0318(11) Uani 1 1 d .
C7 C -0.3463(5) 0.0400(2) 0.1560(3) 0.0352(12) Uani 1 1 d .
H7 H -0.3725 0.0708 0.1884 0.042 Uiso 1 1 calc R
C8 C -0.4844(5) -0.00685(19) 0.1372(3) 0.0301(11) Uani 1 1 d .
C15 C 0.0531(6) 0.3296(2) 0.1166(3) 0.0418(13) Uani 1 1 d .
H15 H 0.0276 0.2939 0.0949 0.050 Uiso 1 1 d R
C17 C 0.0305(5) 0.4341(2) 0.1145(3) 0.0343(11) Uani 1 1 d .
C14 C -0.8992(5) -0.1409(2) 0.0975(3) 0.0294(11) Uani 1 1 d .
C21 C 0.1532(5) 0.5005(2) 0.0088(3) 0.0360(12) Uani 1 1 d .
H21 H 0.2220 0.5372 0.0224 0.043 Uiso 1 1 calc R
C27 C 0.2507(6) 0.4026(2) -0.0422(3) 0.0444(13) Uani 1 1 d .
H27 H 0.1670 0.4069 -0.0930 0.053 Uiso 1 1 calc R
C13 C -0.6282(5) -0.0070(2) 0.1796(3) 0.0401(13) Uani 1 1 d .
H13 H -0.6344 0.0230 0.2172 0.048 Uiso 1 1 calc R
C23 C 0.4246(5) 0.4436(2) 0.0828(3) 0.0412(13) Uani 1 1 d .
H23 H 0.4601 0.4760 0.1169 0.049 Uiso 1 1 calc R
C18 C 0.1355(6) 0.4327(2) 0.1956(3) 0.0456(14) Uani 1 1 d .
H18 H 0.1591 0.4673 0.2262 0.055 Uiso 1 1 calc R
C12 C -0.7597(5) -0.0503(2) 0.1665(3) 0.0395(13) Uani 1 1 d .
H12 H -0.8535 -0.0490 0.1952 0.047 Uiso 1 1 calc R
H1 H 0.387(5) 0.2885(19) 0.361(3) 0.025(14) Uiso 1 1 d .

loop_
_atom_site_aniso_label
_atom_site_aniso_U_11
_atom_site_aniso_U_22
_atom_site_aniso_U_33
_atom_site_aniso_U_23
_atom_site_aniso_U_13
_atom_site_aniso_U_12
Zn1 0.0288(3) 0.0295(3) 0.0205(3) 0.0015(2) 0.0060(2) 0.0018(2)
Zn2 0.0264(3) 0.0301(3) 0.0221(3) 0.0013(2) 0.0059(2) 0.0009(2)
O1 0.0269(16) 0.041(2) 0.0255(19) -0.0029(16) 0.0069(14) 0.0129(15)
N6 0.0312(19) 0.027(2) 0.024(2) 0.0028(18) 0.0065(17) 0.0010(16)
N10 0.0295(18) 0.027(2) 0.030(2) 0.0055(18) 0.0093(16) 0.0080(16)
N7 0.0341(19) 0.029(2) 0.019(2) 0.0033(18) 0.0077(16) 0.0087(16)
N5 0.031(2) 0.040(3) 0.044(3) -0.005(2) 0.0162(18) 0.0009(18)
N3 0.030(2) 0.040(3) 0.047(3) -0.002(2) 0.0135(19) -0.0094(19)
N9 0.046(2) 0.030(3) 0.031(2) 0.0077(19) 0.0136(19) 0.0058(18)
N4 0.031(2) 0.046(3) 0.054(3) -0.002(2) 0.020(2) -0.003(2)
N13 0.140(5) 0.071(4) 0.095(5) -0.041(4) 0.048(4) -0.043(4)
N12 0.078(3) 0.040(3) 0.040(3) -0.007(2) 0.023(3) 0.007(3)
N8 0.042(2) 0.029(2) 0.033(2) 0.0051(19) 0.0139(18) 0.0092(17)
N1 0.0330(19) 0.031(2) 0.029(2) 0.0013(19) 0.0040(17) -0.0004(17)
N11 0.043(2) 0.038(3) 0.052(3) -0.009(2) 0.005(2) 0.006(2)
N2 0.0267(19) 0.030(2) 0.036(2) -0.0031(19) 0.0101(17) -0.0052(17)
C19 0.051(3) 0.038(3) 0.016(2) 0.000(2) -0.002(2) 0.008(2)
C28 0.024(2) 0.025(3) 0.022(2) -0.001(2) 0.0051(19) 0.0029(19)
C3 0.031(2) 0.032(3) 0.034(3) 0.001(2) 0.002(2) -0.001(2)
C4 0.028(2) 0.039(3) 0.033(3) 0.002(2) 0.007(2) -0.002(2)
C26 0.059(3) 0.037(3) 0.025(3) -0.010(2) 0.003(2) 0.022(2)
C6 0.043(3) 0.026(3) 0.039(3) 0.003(2) 0.005(2) -0.004(2)
C5 0.044(3) 0.037(3) 0.029(3) 0.000(2) 0.009(2) -0.003(2)
C1 0.041(3) 0.042(3) 0.035(3) -0.003(3) 0.014(2) -0.004(2)
C2 0.040(3) 0.036(3) 0.036(3) -0.006(2) 0.009(2) -0.004(2)
C25 0.028(2) 0.026(3) 0.025(3) 0.002(2) 0.008(2) 0.0064(19)
C24 0.033(2) 0.033(3) 0.039(3) 0.001(2) -0.003(2) 0.010(2)
C9 0.033(2) 0.030(3) 0.041(3) 0.002(2) 0.013(2) 0.002(2)
C16 0.041(3) 0.036(3) 0.034(3) 0.005(3) -0.007(2) 0.001(2)
C11 0.023(2) 0.028(3) 0.033(3) 0.003(2) 0.004(2) 0.0029(19)
C10 0.032(2) 0.031(3) 0.040(3) -0.003(2) 0.013(2) 0.001(2)
C20 0.049(3) 0.036(3) 0.032(3) -0.002(2) 0.002(2) 0.011(2)
C22 0.034(2) 0.025(3) 0.036(3) 0.008(2) 0.009(2) 0.006(2)
C7 0.035(3) 0.028(3) 0.040(3) 0.001(2) 0.003(2) -0.002(2)
C8 0.027(2) 0.028(3) 0.034(3) 0.007(2) 0.004(2) 0.005(2)
C15 0.045(3) 0.030(3) 0.045(3) -0.002(3) -0.002(2) -0.004(2)
C17 0.039(3) 0.034(3) 0.028(3) 0.000(2) 0.004(2) 0.015(2)
C14 0.027(2) 0.034(3) 0.028(3) -0.002(2) 0.009(2) 0.001(2)
C21 0.046(3) 0.026(3) 0.031(3) 0.000(2) -0.002(2) 0.008(2)
C27 0.058(3) 0.043(3) 0.027(3) 0.002(3) -0.003(2) 0.022(3)
C13 0.041(3) 0.030(3) 0.048(3) -0.013(3) 0.009(2) 0.002(2)
C23 0.036(3) 0.032(3) 0.049(3) -0.009(3) -0.005(2) -0.001(2)
C18 0.066(3) 0.031(3) 0.034(3) -0.008(2) 0.000(3) 0.020(3)
C12 0.034(2) 0.037(3) 0.052(3) -0.007(3) 0.019(2) -0.001(2)

loop_
_atom_type_symbol
_atom_type_description
_atom_type_scat_dispersion_real
_atom_type_scat_dispersion_imag
_atom_type_scat_source
C C 0.0033 0.0016 'International Tables Vol C Tables 4.2.6.8 and 6.1.1.4'
H H 0.0000 0.0000 'International Tables Vol C Tables 4.2.6.8 and 6.1.1.4'
N N 0.0061 0.0033 'International Tables Vol C Tables 4.2.6.8 and 6.1.1.4'
O O 0.0106 0.0060 'International Tables Vol C Tables 4.2.6.8 and 6.1.1.4'
Zn Zn 0.2839 1.4301 'International Tables Vol C Tables 4.2.6.8 and 6.1.1.4'

loop_
_geom_angle_atom_site_label_1
_geom_angle_atom_site_label_2
_geom_angle_atom_site_label_3
_geom_angle
_geom_angle_site_symmetry_1
_geom_angle_site_symmetry_3
O1 Zn1 N1 114.05(15) . .
O1 Zn1 N10 117.95(13) . .
N1 Zn1 N10 104.69(14) . .
O1 Zn1 N6 106.04(14) . .
N1 Zn1 N6 105.28(13) . .
N10 Zn1 N6 108.05(14) . .
O1 Zn2 N11 109.35(16) . .
O1 Zn2 N2 112.47(14) . 2
N11 Zn2 N2 109.41(15) . 2
O1 Zn2 N7 108.26(13) . 4_566
N11 Zn2 N7 111.24(16) . 4_566
N2 Zn2 N7 106.09(14) 2 4_566
Zn1 O1 Zn2 135.40(18) . .
Zn1 O1 H1 111(4) . .
Zn2 O1 H1 114(4) . .
C19 N6 C15 116.6(4) . .
C19 N6 Zn1 120.0(3) . .
C15 N6 Zn1 120.9(3) . .
C28 N10 N9 106.2(3) . .
C28 N10 Zn1 135.9(3) . .
N9 N10 Zn1 113.2(3) . .
C28 N7 N8 106.4(3) . .
C28 N7 Zn2 133.0(3) . 4_565
N8 N7 Zn2 119.8(3) . 4_565
C14 N5 N4 104.7(4) . .
N4 N3 N2 107.9(3) . .
N8 N9 N10 109.1(3) . .
N3 N4 N5 110.8(3) . .
N13 N12 N11 175.9(6) . .
N9 N8 N7 108.8(3) . .
C1 N1 C5 116.2(4) . .
C1 N1 Zn1 124.4(3) . .
C5 N1 Zn1 119.3(3) . .
N12 N11 Zn2 124.9(3) . .
C14 N2 N3 105.9(3) . .
C14 N2 Zn2 137.4(3) . 2_545
N3 N2 Zn2 116.4(3) . 2_545
N6 C19 C18 123.2(4) . .
N6 C19 H19 118.4 . .
C18 C19 H19 118.4 . .
N7 C28 N10 109.5(4) . .
N7 C28 C25 124.8(4) . .
N10 C28 C25 125.6(4) . .
C4 C3 C2 115.9(4) . .
C4 C3 C6 123.2(4) . .
C2 C3 C6 120.9(4) . .
C5 C4 C3 120.6(4) . .
C5 C4 H4 119.7 . .
C3 C4 H4 119.7 . .
C25 C26 C27 120.0(4) . .
C25 C26 H26 120.0 . .
C27 C26 H26 120.0 . .
C7 C6 C3 123.6(5) . .
C7 C6 H6 118.2 . .
C3 C6 H6 118.2 . .
N1 C5 C4 123.7(4) . .
N1 C5 H5 118.1 . .
C4 C5 H5 118.1 . .
N1 C1 C2 123.4(4) . .
N1 C1 H1A 118.3 . .
C2 C1 H1A 118.3 . .
C1 C2 C3 120.0(5) . .
C1 C2 H2 120.0 . .
C3 C2 H2 120.0 . .
C26 C25 C24 119.1(4) . .
C26 C25 C28 120.8(4) . .
C24 C25 C28 120.1(4) . .
C23 C24 C25 120.3(4) . .
C23 C24 H24 119.9 . .
C25 C24 H24 119.9 . .
C10 C9 C8 121.6(4) . .
C10 C9 H9 119.2 . .
C8 C9 H9 119.2 . .
C15 C16 C17 119.9(4) . .
C15 C16 H16 119.8 . .
C17 C16 H16 120.3 . .
C12 C11 C10 118.0(4) . .
C12 C11 C14 120.2(4) . .
C10 C11 C14 121.7(4) . .
C9 C10 C11 120.8(4) . .
C9 C10 H10 119.6 . .
C11 C10 H10 119.6 . .
C17 C20 C21 119.6(4) . 3_565
C17 C20 C21 114.2(4) . .
C21 C20 C21 89.7(3) 3_565 .
C17 C20 H20 110.5 . .
C21 C20 H20 110.5 3_565 .
C21 C20 H20 110.5 . .
C27 C22 C23 117.9(4) . .
C27 C22 C21 124.2(4) . .
C23 C22 C21 116.7(4) . .
C6 C7 C8 127.7(5) . .
C6 C7 H7 116.1 . .
C8 C7 H7 116.1 . .
C9 C8 C13 116.9(4) . .
C9 C8 C7 124.8(4) . .
C13 C8 C7 118.3(4) . .
N6 C15 C16 123.2(4) . .
N6 C15 H15 113.3 . .
C16 C15 H15 123.5 . .
C16 C17 C18 116.3(4) . .
C16 C17 C20 123.6(4) . .
C18 C17 C20 119.0(4) . .
N2 C14 N5 110.7(4) . .
N2 C14 C11 126.8(4) . .
N5 C14 C11 122.5(4) . .
C22 C21 C20 119.4(4) . 3_565
C22 C21 C20 112.9(4) . .
C20 C21 C20 90.3(3) 3_565 .
C22 C21 H21 110.9 . .
C20 C21 H21 110.9 3_565 .
C20 C21 H21 110.9 . .
C22 C27 C26 121.5(4) . .
C22 C27 H27 119.2 . .
C26 C27 H27 119.2 . .
C12 C13 C8 121.4(4) . .
C12 C13 H13 119.3 . .
C8 C13 H13 119.3 . .
C24 C23 C22 120.5(4) . .
C24 C23 H23 119.8 . .
C22 C23 H23 119.8 . .
C19 C18 C17 120.1(4) . .
C19 C18 H18 120.0 . .
C17 C18 H18 120.0 . .
C13 C12 C11 121.2(4) . .
C13 C12 H12 119.4 . .
C11 C12 H12 119.4 . .

loop_
_geom_bond_atom_site_label_1
_geom_bond_atom_site_label_2
_geom_bond_distance
_geom_bond_site_symmetry_2
Zn1 O1 1.898(3) .
Zn1 N1 2.032(3) .
Zn1 N10 2.034(4) .
Zn1 N6 2.039(3) .
Zn2 O1 1.932(3) .
Zn2 N11 1.950(4) .
Zn2 N2 1.997(3) 2
Zn2 N7 2.046(3) 4_566
O1 H1 0.73(4) .
N6 C19 1.328(5) .
N6 C15 1.350(5) .
N10 C28 1.338(5) .
N10 N9 1.366(5) .
N7 C28 1.334(5) .
N7 N8 1.369(5) .
N7 Zn2 2.046(3) 4_565
N5 C14 1.340(5) .
N5 N4 1.351(5) .
N3 N4 1.303(5) .
N3 N2 1.364(4) .
N9 N8 1.295(5) .
N13 N12 1.145(6) .
N12 N11 1.190(5) .
N1 C1 1.345(6) .
N1 C5 1.348(5) .
N2 C14 1.338(5) .
N2 Zn2 1.997(3) 2_545
C19 C18 1.380(6) .
C19 H19 0.9300 .
C28 C25 1.466(6) .
C3 C4 1.396(6) .
C3 C2 1.397(6) .
C3 C6 1.470(6) .
C4 C5 1.358(6) .
C4 H4 0.9300 .
C26 C25 1.373(6) .
C26 C27 1.384(6) .
C26 H26 0.9300 .
C6 C7 1.319(6) .
C6 H6 0.9300 .
C5 H5 0.9300 .
C1 C2 1.376(6) .
C1 H1A 0.9300 .
C2 H2 0.9300 .
C25 C24 1.381(6) .
C24 C23 1.380(6) .
C24 H24 0.9300 .
C9 C10 1.376(6) .
C9 C8 1.391(6) .
C9 H9 0.9300 .
C16 C15 1.376(6) .
C16 C17 1.383(6) .
C16 H16 0.9585 .
C11 C12 1.381(6) .
C11 C10 1.401(6) .
C11 C14 1.467(6) .
C10 H10 0.9300 .
C20 C17 1.503(6) .
C20 C21 1.551(5) 3_565
C20 C21 1.623(6) .
C20 H20 0.9800 .
C22 C27 1.366(6) .
C22 C23 1.396(6) .
C22 C21 1.515(6) .
C7 C8 1.467(6) .
C7 H7 0.9300 .
C8 C13 1.408(6) .
C15 H15 0.8902 .
C17 C18 1.389(6) .
C21 C20 1.551(5) 3_565
C21 H21 0.9800 .
C27 H27 0.9300 .
C13 C12 1.374(6) .
C13 H13 0.9300 .
C23 H23 0.9300 .
C18 H18 0.9300 .
C12 H12 0.9300 .

loop_
_geom_torsion_atom_site_label_1
_geom_torsion_atom_site_label_2
_geom_torsion_atom_site_label_3
_geom_torsion_atom_site_label_4
_geom_torsion
_geom_torsion_site_symmetry_1
_geom_torsion_site_symmetry_4
N1 Zn1 O1 Zn2 91.4(3) . .
N10 Zn1 O1 Zn2 -32.0(3) . .
N6 Zn1 O1 Zn2 -153.2(2) . .
N11 Zn2 O1 Zn1 -39.3(3) . .
N2 Zn2 O1 Zn1 82.5(3) 2 .
N7 Zn2 O1 Zn1 -160.6(2) 4_566 .
O1 Zn1 N6 C19 30.7(4) . .
N1 Zn1 N6 C19 151.9(3) . .
N10 Zn1 N6 C19 -96.7(4) . .
O1 Zn1 N6 C15 -168.0(3) . .
N1 Zn1 N6 C15 -46.8(4) . .
N10 Zn1 N6 C15 64.7(4) . .
O1 Zn1 N10 C28 -130.5(4) . .
N1 Zn1 N10 C28 101.5(4) . .
N6 Zn1 N10 C28 -10.4(4) . .
O1 Zn1 N10 N9 78.1(3) . .
N1 Zn1 N10 N9 -50.0(3) . .
N6 Zn1 N10 N9 -161.8(3) . .
C28 N10 N9 N8 0.1(4) . .
Zn1 N10 N9 N8 159.8(3) . .
N2 N3 N4 N5 -0.9(5) . .
C14 N5 N4 N3 0.9(5) . .
N10 N9 N8 N7 0.2(4) . .
C28 N7 N8 N9 -0.4(4) . .
Zn2 N7 N8 N9 -171.1(2) 4_565 .
O1 Zn1 N1 C1 -141.4(3) . .
N10 Zn1 N1 C1 -11.1(4) . .
N6 Zn1 N1 C1 102.7(4) . .
O1 Zn1 N1 C5 41.5(3) . .
N10 Zn1 N1 C5 171.8(3) . .
N6 Zn1 N1 C5 -74.4(3) . .
N13 N12 N11 Zn2 -168(8) . .
O1 Zn2 N11 N12 -28.4(5) . .
N2 Zn2 N11 N12 -152.0(4) 2 .
N7 Zn2 N11 N12 91.1(5) 4_566 .
N4 N3 N2 C14 0.5(5) . .
N4 N3 N2 Zn2 174.6(3) . 2_545
C15 N6 C19 C18 -4.8(7) . .
Zn1 N6 C19 C18 157.3(4) . .
N8 N7 C28 N10 0.4(4) . .
Zn2 N7 C28 N10 169.5(3) 4_565 .
N8 N7 C28 C25 179.9(4) . .
Zn2 N7 C28 C25 -11.0(6) 4_565 .
N9 N10 C28 N7 -0.3(4) . .
Zn1 N10 C28 N7 -153.1(3) . .
N9 N10 C28 C25 -179.9(4) . .
Zn1 N10 C28 C25 27.4(6) . .
C2 C3 C4 C5 3.3(6) . .
C6 C3 C4 C5 -176.3(4) . .
C4 C3 C6 C7 22.7(7) . .
C2 C3 C6 C7 -156.8(5) . .
C1 N1 C5 C4 -1.5(6) . .
Zn1 N1 C5 C4 175.9(3) . .
C3 C4 C5 N1 -0.9(7) . .
C5 N1 C1 C2 1.4(7) . .
Zn1 N1 C1 C2 -175.8(3) . .
N1 C1 C2 C3 1.0(7) . .
C4 C3 C2 C1 -3.3(6) . .
C6 C3 C2 C1 176.3(4) . .
C27 C26 C25 C24 -6.9(7) . .
C27 C26 C25 C28 170.3(4) . .
N7 C28 C25 C26 58.3(6) . .
N10 C28 C25 C26 -122.2(5) . .
N7 C28 C25 C24 -124.5(5) . .
N10 C28 C25 C24 54.9(6) . .
C26 C25 C24 C23 6.2(7) . .
C28 C25 C24 C23 -171.0(4) . .
C8 C9 C10 C11 0.6(7) . .
C12 C11 C10 C9 -0.2(7) . .
C14 C11 C10 C9 178.2(4) . .
C3 C6 C7 C8 -177.6(4) . .
C10 C9 C8 C13 -0.4(7) . .
C10 C9 C8 C7 177.8(4) . .
C6 C7 C8 C9 -8.2(8) . .
C6 C7 C8 C13 169.9(5) . .
C19 N6 C15 C16 5.7(7) . .
Zn1 N6 C15 C16 -156.2(4) . .
C17 C16 C15 N6 0.5(8) . .
C15 C16 C17 C18 -7.5(7) . .
C15 C16 C17 C20 160.4(4) . .
C21 C20 C17 C16 32.4(7) 3_565 .
C21 C20 C17 C16 -72.1(6) . .
C21 C20 C17 C18 -160.0(4) 3_565 .
C21 C20 C17 C18 95.6(5) . .
N3 N2 C14 N5 0.1(5) . .
Zn2 N2 C14 N5 -172.2(3) 2_545 .
N3 N2 C14 C11 179.3(4) . .
Zn2 N2 C14 C11 7.1(8) 2_545 .
N4 N5 C14 N2 -0.6(5) . .
N4 N5 C14 C11 -179.9(4) . .
C12 C11 C14 N2 -145.5(5) . .
C10 C11 C14 N2 36.2(7) . .
C12 C11 C14 N5 33.7(7) . .
C10 C11 C14 N5 -144.6(5) . .
C27 C22 C21 C20 -12.0(7) . 3_565
C23 C22 C21 C20 -179.1(4) . 3_565
C27 C22 C21 C20 92.2(6) . .
C23 C22 C21 C20 -74.9(5) . .
C17 C20 C21 C22 0.3(6) . .
C21 C20 C21 C22 -122.4(4) 3_565 .
C17 C20 C21 C20 122.7(5) . 3_565
C21 C20 C21 C20 0.0 3_565 3_565
C23 C22 C27 C26 7.4(7) . .
C21 C22 C27 C26 -159.6(5) . .
C25 C26 C27 C22 0.0(8) . .
C9 C8 C13 C12 -0.1(7) . .
C7 C8 C13 C12 -178.4(4) . .
C25 C24 C23 C22 1.4(7) . .
C27 C22 C23 C24 -8.1(7) . .
C21 C22 C23 C24 159.9(4) . .
N6 C19 C18 C17 -2.3(8) . .
C16 C17 C18 C19 8.4(7) . .
C20 C17 C18 C19 -160.1(4) . .
C8 C13 C12 C11 0.5(7) . .
C10 C11 C12 C13 -0.3(7) . .
C14 C11 C12 C13 -178.7(4) . .
